data_1527361
loop_
_publ_author_name
'Fallon, G.D.'
'Gatehouse, B.M.'

_publ_section_title
;
 Crystal structures of some niobium and tantalum oxides. II. The 4Rb2 O :
 11Nb2 O5 phase - a tunnel structure
;
_journal_name_full 'Journal of Solid State Chemistry'
_journal_page_first 405
_journal_page_last 409
_journal_volume 22
_journal_year 1977
_chemical_formula_sum 'Nb33 O90 Rb12.0012'
_chemical_name_systematic 'Rb12.20 Nb33.56 O90'
_space_group_IT_number 166
_symmetry_space_group_name_Hall '-R 3 2"'
_symmetry_space_group_name_H-M 'R -3 m :H'
_cell_angle_alpha 90
_cell_angle_beta 90
_cell_angle_gamma 120
_cell_formula_units_Z 1
_cell_length_a 7.527
_cell_length_b 7.527
_cell_length_c 43.17
_cell_volume 2118.149
_citation_journal_id_ASTM JSSCBI
_cod_data_source_file Fallon_JSSCBI_1977_1161.cif
_cod_data_source_block Nb33O90Rb12.0012
_cod_database_code 1527361

loop_
_symmetry_equiv_pos_as_xyz
x,y,z
-y,x-y,z
-x+y,-x,z
y,x,-z
-x,-x+y,-z
x-y,-y,-z
-x,-y,-z
y,-x+y,-z
x-y,x,-z
-y,-x,z
x,x-y,z
-x+y,y,z
x+2/3,y+1/3,z+1/3
-y+2/3,x-y+1/3,z+1/3
-x+y+2/3,-x+1/3,z+1/3
y+2/3,x+1/3,-z+1/3
-x+2/3,-x+y+1/3,-z+1/3
x-y+2/3,-y+1/3,-z+1/3
-x+2/3,-y+1/3,-z+1/3
y+2/3,-x+y+1/3,-z+1/3
x-y+2/3,x+1/3,-z+1/3
-y+2/3,-x+1/3,z+1/3
x+2/3,x-y+1/3,z+1/3
-x+y+2/3,y+1/3,z+1/3
x+1/3,y+2/3,z+2/3
-y+1/3,x-y+2/3,z+2/3
-x+y+1/3,-x+2/3,z+2/3
y+1/3,x+2/3,-z+2/3
-x+1/3,-x+y+2/3,-z+2/3
x-y+1/3,-y+2/3,-z+2/3
-x+1/3,-y+2/3,-z+2/3
y+1/3,-x+y+2/3,-z+2/3
x-y+1/3,x+2/3,-z+2/3
-y+1/3,-x+2/3,z+2/3
x+1/3,x-y+2/3,z+2/3
-x+y+1/3,y+2/3,z+2/3

loop_
_atom_site_label
_atom_site_type_symbol
_atom_site_fract_x
_atom_site_fract_y
_atom_site_fract_z
_atom_site_occupancy
_atom_site_U_iso_or_equiv
Rb2 Rb+1 0.0488 -0.0488 -0.0473 0.22 0.0
O5 O-2 -0.1165 0.1165 0.1359 1 0.0
O2 O-2 0.4567 -0.4567 0.044 1 0.0
O1 O-2 0.208 -0.208 -0.0084 1 0.0
Rb3 Rb+1 0 0 0.0452 0.3402 0.0
Rb1 Rb+1 0 0 0.2313 1 0.0
Nb3 Nb+5 0.1657 -0.1657 0.13788 1 0.0
O4 O-2 0.4753 -0.4753 0.1473 1 0.0
O3 O-2 0.2103 -0.2103 0.0975 1 0.0
Nb2 Nb+5 0 0 0.40014 1 0.0
Nb1 Nb+5 0.5 0 0 1 0.0
